data_4060563
loop_
_publ_author_name
'Rowshan Ara Begum'
'Paul R. Sharp'

_publ_section_title
;
 Nickel and Platinum 1,2-Dibromoacenaphthylene Chemistry
;
_journal_name_full Organometallics
_journal_paper_doi 10.1021/om050164u
_journal_year 2005
_chemical_formula_sum 'C62 H88 Br2 Hg P4 Pt2'
_chemical_formula_weight 1707.79
_space_group_IT_number 15
_symmetry_cell_setting monoclinic
_symmetry_space_group_name_Hall '-C 2yc'
_symmetry_space_group_name_H-M 'C 1 2/c 1'
_cell_angle_alpha 90.00
_cell_angle_beta 107.4360(10)
_cell_angle_gamma 90.00
_cell_formula_units_Z 4
_cell_length_a 29.7603(16)
_cell_length_b 9.6127(5)
_cell_length_c 23.9720(13)
_cell_measurement_temperature 173(2)
_cell_volume 6542.7(6)
_diffrn_ambient_temperature 173(2)
_exptl_crystal_density_diffrn 1.734
_cod_depositor_comments
;
The following automatic conversions were performed:
'_symmetry_cell_setting' value 'Monoclinic' changed to 'monoclinic'
according to '/home/saulius/struct/CIF-dictionaries/cif_core.dic'
dictionary named 'cif_core.dic' version 2.4.1 from 2010-06-29.

Automatic conversion script
Id: cif_fix_enum 1527 2010-12-29 10:47:43Z saulius 
;
_cod_original_sg_symbol_H-M 'C 2/c'
_cod_database_code 4060563

loop_
_symmetry_equiv_pos_as_xyz
'x, y, z'
'-x, y, -z+1/2'
'x+1/2, y+1/2, z'
'-x+1/2, y+1/2, -z+1/2'
'-x, -y, -z'
'x, -y, z-1/2'
'-x+1/2, -y+1/2, -z'
'x+1/2, -y+1/2, z-1/2'

loop_
_atom_site_label
_atom_site_type_symbol
_atom_site_fract_x
_atom_site_fract_y
_atom_site_fract_z
_atom_site_U_iso_or_equiv
_atom_site_adp_type
_atom_site_occupancy
_atom_site_symmetry_multiplicity
_atom_site_calc_flag
_atom_site_refinement_flags
_atom_site_disorder_assembly
_atom_site_disorder_group
Hg1 Hg 0.2500 0.7500 0.0000 0.02179(9) Uani 1 2 d S . .
Pt1 Pt 0.175069(8) 0.77195(2) 0.085581(10) 0.02135(7) Uani 1 1 d . . .
Br1 Br 0.19159(3) 0.94678(7) 0.16754(3) 0.0453(2) Uani 1 1 d . . .
P1 P 0.21702(6) 0.60667(17) 0.14988(7) 0.0251(4) Uani 1 1 d . . .
C1 C 0.1632(2) 0.6370(6) 0.0191(2) 0.0194(14) Uani 1 1 d . . .
P2 P 0.12950(6) 0.93756(17) 0.02411(7) 0.0243(4) Uani 1 1 d . . .
C2 C 0.19111(19) 0.6262(6) -0.0162(3) 0.0207(14) Uani 1 1 d . . .
C3 C 0.1808(2) 0.4742(6) -0.1122(3) 0.0294(16) Uani 1 1 d . . .
H3 H 0.2090 0.5012 -0.1200 0.035 Uiso 1 1 calc R . .
C4 C 0.1489(2) 0.3801(7) -0.1492(3) 0.0330(17) Uani 1 1 d . . .
H4 H 0.1561 0.3458 -0.1827 0.040 Uiso 1 1 calc R . .
C5 C 0.1081(2) 0.3356(7) -0.1391(3) 0.0312(16) Uani 1 1 d . . .
H5 H 0.0881 0.2717 -0.1653 0.037 Uiso 1 1 calc R . .
C6 C 0.0556(2) 0.3534(6) -0.0730(3) 0.0320(17) Uani 1 1 d . . .
H6 H 0.0322 0.2926 -0.0960 0.038 Uiso 1 1 calc R . .
C7 C 0.0501(2) 0.4112(7) -0.0229(3) 0.0314(16) Uani 1 1 d . . .
H7 H 0.0231 0.3869 -0.0116 0.038 Uiso 1 1 calc R . .
C8 C 0.0828(2) 0.5047(6) 0.0122(3) 0.0276(16) Uani 1 1 d . . .
H8 H 0.0779 0.5420 0.0466 0.033 Uiso 1 1 calc R . .
C9 C 0.1219(2) 0.5419(6) -0.0034(2) 0.0207(14) Uani 1 1 d . . .
C10 C 0.1695(2) 0.5256(6) -0.0643(2) 0.0205(14) Uani 1 1 d . . .
C11 C 0.0960(2) 0.3843(6) -0.0902(3) 0.0260(15) Uani 1 1 d . . .
C12 C 0.12757(19) 0.4773(6) -0.0542(2) 0.0175(13) Uani 1 1 d . . .
C13 C 0.2770(2) 0.6561(7) 0.1907(3) 0.0362(18) Uani 1 1 d . . .
H13A H 0.2765 0.7524 0.2051 0.043 Uiso 1 1 calc R . .
H13B H 0.2879 0.5947 0.2253 0.043 Uiso 1 1 calc R . .
C14 C 0.3132(2) 0.6491(8) 0.1568(3) 0.046(2) Uani 1 1 d . . .
H14A H 0.3173 0.5522 0.1465 0.070 Uiso 1 1 calc R . .
H14B H 0.3435 0.6859 0.1811 0.070 Uiso 1 1 calc R . .
H14C H 0.3021 0.7047 0.1210 0.070 Uiso 1 1 calc R . .
C15 C 0.2217(2) 0.4377(6) 0.1189(3) 0.0321(17) Uani 1 1 d . . .
H15A H 0.1894 0.4046 0.0984 0.038 Uiso 1 1 calc R . .
H15B H 0.2384 0.4492 0.0892 0.038 Uiso 1 1 calc R . .
C16 C 0.2468(3) 0.3246(7) 0.1618(3) 0.048(2) Uani 1 1 d . . .
H16A H 0.2794 0.3530 0.1809 0.072 Uiso 1 1 calc R . .
H16B H 0.2466 0.2374 0.1405 0.072 Uiso 1 1 calc R . .
H16C H 0.2305 0.3108 0.1913 0.072 Uiso 1 1 calc R . .
C17 C 0.1906(2) 0.5731(7) 0.2077(3) 0.0336(17) Uani 1 1 d . . .
H17A H 0.2109 0.5075 0.2360 0.040 Uiso 1 1 calc R . .
H17B H 0.1895 0.6613 0.2286 0.040 Uiso 1 1 calc R . .
C18 C 0.1411(3) 0.5132(9) 0.1862(3) 0.067(3) Uani 1 1 d . . .
H18A H 0.1208 0.5764 0.1575 0.101 Uiso 1 1 calc R . .
H18B H 0.1285 0.5020 0.2194 0.101 Uiso 1 1 calc R . .
H18C H 0.1420 0.4224 0.1680 0.101 Uiso 1 1 calc R . .
C19 C 0.1060(2) 0.8835(7) -0.0521(3) 0.0333(17) Uani 1 1 d . . .
H19A H 0.1329 0.8607 -0.0668 0.040 Uiso 1 1 calc R . .
H19B H 0.0878 0.7967 -0.0532 0.040 Uiso 1 1 calc R . .
C20 C 0.0747(2) 0.9860(7) -0.0942(3) 0.048(2) Uani 1 1 d . . .
H20A H 0.0478 1.0104 -0.0805 0.072 Uiso 1 1 calc R . .
H20B H 0.0633 0.9438 -0.1331 0.072 Uiso 1 1 calc R . .
H20C H 0.0927 1.0701 -0.0962 0.072 Uiso 1 1 calc R . .
C21 C 0.1559(2) 1.1094(6) 0.0227(3) 0.0354(18) Uani 1 1 d . . .
H21A H 0.1308 1.1742 0.0011 0.042 Uiso 1 1 calc R . .
H21B H 0.1681 1.1439 0.0634 0.042 Uiso 1 1 calc R . .
C22 C 0.1957(2) 1.1136(7) -0.0050(3) 0.050(2) Uani 1 1 d . . .
H22A H 0.2222 1.0573 0.0183 0.076 Uiso 1 1 calc R . .
H22B H 0.2061 1.2099 -0.0064 0.076 Uiso 1 1 calc R . .
H22C H 0.1845 1.0762 -0.0449 0.076 Uiso 1 1 calc R . .
C23 C 0.0788(2) 0.9834(7) 0.0473(3) 0.0365(18) Uani 1 1 d . . .
H23A H 0.0901 1.0231 0.0872 0.044 Uiso 1 1 calc R . .
H23B H 0.0609 1.0570 0.0210 0.044 Uiso 1 1 calc R . .
C24 C 0.0456(2) 0.8639(7) 0.0477(3) 0.052(2) Uani 1 1 d . . .
H24A H 0.0314 0.8303 0.0077 0.078 Uiso 1 1 calc R . .
H24B H 0.0208 0.8961 0.0637 0.078 Uiso 1 1 calc R . .
H24C H 0.0632 0.7882 0.0720 0.078 Uiso 1 1 calc R . .
C29 C 0.0000 0.1340(16) -0.2500 0.060(4) Uani 1 2 d S . .
C30 C -0.0234(11) 0.022(2) -0.2433(9) 0.084(11) Uani 0.50 1 d P . .
H30 H -0.0118 -0.0742 -0.2488 0.101 Uiso 0.50 1 d P . .
C31 C -0.0626(9) 0.044(2) -0.2221(11) 0.068(7) Uani 0.50 1 d P . .
H31 H -0.0855 -0.0294 -0.2237 0.082 Uiso 0.50 1 d P . .
C32 C -0.0713(8) 0.165(2) -0.2046(9) 0.073(7) Uani 0.50 1 d P . .
H32 H -0.0954 0.1732 -0.1889 0.088 Uiso 0.50 1 d P . .
C33 C -0.0468(5) 0.2781(16) -0.2093(7) 0.047(4) Uani 0.50 1 d P . .
H33 H -0.0552 0.3653 -0.1961 0.056 Uiso 0.50 1 d P . .
C34 C -0.0086(6) 0.2658(15) -0.2331(6) 0.046(5) Uani 0.50 1 d P . .
H34 H 0.0131 0.3259 -0.2423 0.055 Uiso 0.50 1 d P . .
C35 C 0.0411(10) 0.110(5) -0.2784(12) 0.097(12) Uani 0.50 1 d P . .
H35A H 0.0710 0.0827 -0.2481 0.145 Uiso 0.50 1 d P . .
H35B H 0.0454 0.1813 -0.3020 0.145 Uiso 0.50 1 d P . .
H35C H 0.0333 0.0187 -0.3045 0.145 Uiso 0.50 1 d P . .
C26 C -0.0343(7) 0.6543(11) -0.3023(7) 0.118(5) Uani 1 1 d . . .
H26 H -0.0593 0.6496 -0.3379 0.141 Uiso 1 1 calc R . .
C27 C -0.0449(5) 0.6574(13) -0.2492(10) 0.131(6) Uani 1 1 d . . .
H27 H -0.0769 0.6592 -0.2497 0.157 Uiso 1 1 calc R . .
C25 C 0.0097(9) 0.6578(13) -0.3042(8) 0.122(5) Uani 1 1 d . . .
C28 C 0.0214(8) 0.690(2) -0.3628(9) 0.111(9) Uani 0.50 1 d P . .
H28A H 0.0452 0.6237 -0.3673 0.166 Uiso 0.50 1 calc PR . .
H28B H 0.0335 0.7846 -0.3617 0.166 Uiso 0.50 1 calc PR . .
H28C H -0.0072 0.6799 -0.3960 0.166 Uiso 0.50 1 calc PR . .

loop_
_atom_site_aniso_label
_atom_site_aniso_U_11
_atom_site_aniso_U_22
_atom_site_aniso_U_33
_atom_site_aniso_U_23
_atom_site_aniso_U_13
_atom_site_aniso_U_12
Hg1 0.02006(19) 0.0249(2) 0.02101(18) -0.00013(15) 0.00699(15) -0.00347(15)
Pt1 0.02416(15) 0.02045(13) 0.01856(13) -0.00140(11) 0.00506(11) -0.00258(11)
Br1 0.0683(6) 0.0320(4) 0.0276(4) -0.0088(3) 0.0021(4) 0.0004(4)
P1 0.0315(10) 0.0246(9) 0.0180(9) 0.0023(7) 0.0057(8) 0.0005(8)
C1 0.017(3) 0.025(3) 0.016(3) 0.002(3) 0.004(3) 0.002(3)
P2 0.0222(10) 0.0245(9) 0.0247(9) 0.0003(7) 0.0048(8) 0.0007(7)
C2 0.015(3) 0.027(4) 0.019(3) 0.006(3) 0.003(3) -0.004(3)
C3 0.034(4) 0.027(4) 0.030(4) -0.002(3) 0.013(3) -0.001(3)
C4 0.041(5) 0.036(4) 0.023(4) -0.001(3) 0.010(3) 0.006(3)
C5 0.036(4) 0.027(4) 0.028(4) -0.009(3) 0.006(3) -0.009(3)
C6 0.024(4) 0.027(4) 0.040(4) -0.001(3) 0.002(3) -0.004(3)
C7 0.020(4) 0.034(4) 0.043(4) 0.000(3) 0.014(3) -0.001(3)
C8 0.025(4) 0.036(4) 0.026(4) 0.000(3) 0.013(3) -0.003(3)
C9 0.017(4) 0.026(4) 0.015(3) -0.003(3) -0.002(3) 0.007(3)
C10 0.023(4) 0.020(3) 0.015(3) 0.000(3) 0.000(3) 0.002(3)
C11 0.029(4) 0.019(3) 0.025(4) 0.000(3) 0.000(3) 0.001(3)
C12 0.015(3) 0.018(3) 0.019(3) 0.004(3) 0.003(3) 0.004(3)
C13 0.040(5) 0.041(4) 0.023(4) 0.008(3) 0.003(3) 0.003(4)
C14 0.036(5) 0.058(5) 0.042(5) 0.004(4) 0.007(4) -0.007(4)
C15 0.042(5) 0.026(4) 0.028(4) 0.005(3) 0.011(3) 0.002(3)
C16 0.072(6) 0.026(4) 0.040(5) -0.002(3) 0.008(4) 0.007(4)
C17 0.045(5) 0.031(4) 0.027(4) 0.000(3) 0.014(3) -0.001(3)
C18 0.065(6) 0.098(7) 0.046(6) -0.001(5) 0.027(5) -0.033(5)
C19 0.034(4) 0.028(4) 0.038(4) 0.003(3) 0.010(3) 0.006(3)
C20 0.058(6) 0.037(5) 0.040(5) 0.001(4) 0.000(4) 0.006(4)
C21 0.037(4) 0.017(4) 0.046(5) 0.011(3) 0.003(4) 0.004(3)
C22 0.046(5) 0.035(5) 0.072(6) 0.013(4) 0.020(4) -0.010(4)
C23 0.028(4) 0.042(4) 0.040(4) -0.003(4) 0.012(3) 0.000(3)
C24 0.035(5) 0.052(5) 0.073(6) 0.009(5) 0.023(4) 0.001(4)
C29 0.073(11) 0.058(10) 0.029(7) 0.000 -0.018(7) 0.000
C30 0.15(3) 0.045(12) 0.029(12) -0.019(9) -0.011(16) 0.006(13)
C31 0.057(16) 0.048(15) 0.080(17) -0.008(12) -0.010(13) -0.012(12)
C32 0.079(18) 0.071(17) 0.047(13) 0.010(11) -0.016(12) -0.026(13)
C33 0.045(11) 0.046(10) 0.043(9) -0.011(8) 0.005(8) 0.002(8)
C34 0.043(12) 0.043(9) 0.033(10) 0.005(7) -0.017(8) -0.010(8)
C35 0.06(2) 0.16(4) 0.047(17) -0.012(19) -0.007(15) 0.04(2)
C26 0.150(17) 0.045(7) 0.116(15) 0.006(8) -0.022(12) -0.021(9)
C27 0.128(14) 0.103(10) 0.139(14) 0.036(11) 0.005(14) -0.075(9)
C25 0.140(14) 0.076(9) 0.133(17) -0.037(9) 0.014(14) 0.029(11)
C28 0.12(2) 0.115(19) 0.076(17) -0.041(15) 0.005(15) 0.056(16)

loop_
_geom_bond_atom_site_label_1
_geom_bond_atom_site_label_2
_geom_bond_distance
_geom_bond_site_symmetry_2
_geom_bond_publ_flag
Hg1 C2 2.057(5) . ?
Hg1 C2 2.057(5) 7_565 ?
Pt1 C1 2.004(6) . ?
Pt1 P1 2.3035(16) . ?
Pt1 P2 2.3124(17) . ?
Pt1 Br1 2.5194(7) . ?
P1 C15 1.808(6) . ?
P1 C17 1.815(6) . ?
P1 C13 1.824(6) . ?
C1 C2 1.354(7) . ?
C1 C9 1.497(8) . ?
P2 C23 1.811(6) . ?
P2 C19 1.826(6) . ?
P2 C21 1.833(6) . ?
C2 C10 1.496(8) . ?
C3 C10 1.380(8) . ?
C3 C4 1.415(8) . ?
C4 C5 1.374(8) . ?
C5 C11 1.409(8) . ?
C6 C7 1.377(8) . ?
C6 C11 1.413(8) . ?
C7 C8 1.405(8) . ?
C8 C9 1.369(8) . ?
C9 C12 1.423(8) . ?
C10 C12 1.418(7) . ?
C11 C12 1.393(8) . ?
C13 C14 1.533(9) . ?
C15 C16 1.529(8) . ?
C17 C18 1.521(8) . ?
C19 C20 1.513(8) . ?
C21 C22 1.525(9) . ?
C23 C24 1.517(8) . ?
C29 C30 1.32(3) . ?
C29 C30 1.32(3) 2_554 ?
C29 C34 1.377(17) . ?
C29 C34 1.377(17) 2_554 ?
C29 C35 1.59(3) 2_554 ?
C29 C35 1.59(3) . ?
C30 C35 1.19(4) 2_554 ?
C30 C31 1.42(4) . ?
C30 C30 1.52(6) 2_554 ?
C31 C35 0.89(3) 2_554 ?
C31 C32 1.29(3) . ?
C32 C35 1.22(4) 2_554 ?
C32 C33 1.33(3) . ?
C33 C34 1.42(2) . ?
C33 C35 1.66(5) 2_554 ?
C34 C34 1.08(3) 2_554 ?
C34 C35 1.85(4) 2_554 ?
C35 C31 0.89(3) 2_554 ?
C35 C30 1.19(4) 2_554 ?
C35 C32 1.22(4) 2_554 ?
C35 C33 1.66(5) 2_554 ?
C35 C34 1.85(4) 2_554 ?
C26 C25 1.323(17) . ?
C26 C27 1.400(17) . ?
C27 C25 1.392(17) 2_554 ?
C25 C27 1.392(17) 2_554 ?
C25 C28 1.58(2) . ?
